data_1569349
loop_
_publ_author_name
'Mikan, Charles P.'
'Matthews, Aidan'
'Harris, Daniel'
'McIvor, Charlotte E.'
'Waddell, Paul G.'
'Sims, Mark T.'
'Knowles, Jonathan P.'

_publ_section_title
;
 Stereoselective two-carbon ring expansion of allylic amines via
 electronic control of palladium-promoted equilibria
;
_journal_issue 25
_journal_name_full 'Chemical Science'
_journal_page_first 6992
_journal_page_last 6996
_journal_paper_doi 10.1039/D3SC02303F
_journal_volume 14
_journal_year 2023
_chemical_absolute_configuration ad
_chemical_formula_moiety 'C10 H15 O4 S, C24 H30 N O4, H2 O, C H2 Cl2'
_chemical_formula_sum 'C35 H49 Cl2 N O9 S'
_chemical_formula_weight 730.71
_space_group_crystal_system orthorhombic
_space_group_IT_number 19
_space_group_name_Hall 'P 2ac 2ab'
_space_group_name_H-M_alt 'P 21 21 21'
_atom_sites_solution_hydrogens mixed
_atom_sites_solution_primary dual
_audit_creation_date 2023-01-11
_audit_creation_method
;
Olex2 1.3
(compiled 2020.12.01 svn.r5f60950 for OlexSys, GUI svn.r6408)
;
_audit_update_record
;
2023-04-20 deposited with the CCDC.	2023-06-06 downloaded from the CCDC.
;
_cell_angle_alpha 90
_cell_angle_beta 90
_cell_angle_gamma 90
_cell_formula_units_Z 4
_cell_length_a 7.14570(10)
_cell_length_b 14.9447(3)
_cell_length_c 33.7430(7)
_cell_measurement_reflns_used 6813
_cell_measurement_temperature 150.0(2)
_cell_measurement_theta_max 71.2040
_cell_measurement_theta_min 3.2160
_cell_volume 3603.43(12)
_computing_cell_refinement 'CrysAlisPro 1.171.42.73a (Rigaku OD, 2022)'
_computing_data_collection 'CrysAlisPro 1.171.42.73a (Rigaku OD, 2022)'
_computing_data_reduction 'CrysAlisPro 1.171.42.73a (Rigaku OD, 2022)'
_computing_molecular_graphics 'Olex2 1.3 (Dolomanov et al., 2009)'
_computing_publication_material 'Olex2 1.3 (Dolomanov et al., 2009)'
_computing_structure_refinement 'XL  (Sheldrick, 2008)'
_computing_structure_solution 'SHELXT 2014/5 (Sheldrick, 2014)'
_diffrn_ambient_environment N~2~
_diffrn_ambient_temperature 150.0(2)
_diffrn_detector 'Hybrid Pixel Array Detector'
_diffrn_detector_area_resol_mean 10.0000
_diffrn_detector_type 'HyPix-Arc 100'
_diffrn_measured_fraction_theta_full 0.999
_diffrn_measured_fraction_theta_max 0.932
_diffrn_measurement_details
;
List of Runs (angles in degrees, time in seconds):

  # Type    Start    End  Width  t~exp~   \w     \q     \k     \f   Frames
#--------------------------------------------------------------------------
  1  \w   -123.00 -86.00   0.50    6.67    --  -49.76-128.00  76.00   74
  2  \w    -12.00  25.00   0.50    6.67    --  -49.76  13.00 -53.00   74
  3  \w   -160.00-134.00   0.50    6.67    --  -92.01-115.00 -21.00   52
  4  \w     71.00 111.00   0.50    6.67    --   96.11-128.00  76.00   80
  5  \w     34.00  59.00   0.50    6.67    --   96.11-128.00  76.00   50
  6  \w     -6.00  27.00   0.50    6.67    --   48.76 -19.00 -60.00   66
  7  \w    -29.00  37.00   0.50    6.67    --   48.76 -38.00  60.00  132
  8  \w    -15.00  11.00   0.50    6.67    --  -49.76  19.00-180.00   52
  9  \w    -49.00 -18.00   0.50    6.67    --  -92.01  45.00  30.00   62
 10  \w    -47.00 -15.00   0.50    6.67    --  -92.01  45.00  90.00   64
 11  \w    -46.00 -18.00   0.50    6.67    --  -92.01  45.00  60.00   56
 12  \w    -83.00 -31.00   0.50    6.67    --  -92.01 -13.00 134.00  104
 13  \w   -160.00 -95.00   0.50    6.67    --  -92.01 -13.00 134.00  130
 14  \w     18.00  49.00   0.50    6.67    --   96.11 -45.00 -90.00   62
 15  \w     18.00  43.00   0.50    6.67    --   96.11 -45.00 -60.00   50
 16  \w     25.00  50.00   0.50    6.67    --   96.11 -45.00-120.00   50
 17  \w     43.00  76.00   0.50    6.67    --  108.00 -95.00  30.00   66
 18  \w     40.00 105.00   0.50    6.67    --  108.00 -77.00  60.00  130
 19  \w     43.00  68.00   0.50    6.67    --  108.00 -61.00 120.00   50
;
_diffrn_measurement_device 'four-circle diffractometer'
_diffrn_measurement_device_type 'XtaLAB Synergy, Single source at home/near, HyPix-Arc 100'
_diffrn_measurement_method '\w scans'
_diffrn_orient_matrix_type 'CrysAlisPro convention (1999,Acta A55,543-557)'
_diffrn_orient_matrix_UB_11 0.0289436000
_diffrn_orient_matrix_UB_12 0.0933605000
_diffrn_orient_matrix_UB_13 -0.0183307000
_diffrn_orient_matrix_UB_21 0.0243091000
_diffrn_orient_matrix_UB_22 0.0401817000
_diffrn_orient_matrix_UB_23 0.0417524000
_diffrn_orient_matrix_UB_31 0.2121984000
_diffrn_orient_matrix_UB_32 -0.0173227000
_diffrn_orient_matrix_UB_33 -0.0023156000
_diffrn_radiation_monochromator graphite
_diffrn_radiation_probe x-ray
_diffrn_radiation_type 'Cu K\a'
_diffrn_radiation_wavelength 1.54184
_diffrn_reflns_av_R_equivalents 0.0363
_diffrn_reflns_av_unetI/netI 0.0422
_diffrn_reflns_Laue_measured_fraction_full 0.999
_diffrn_reflns_Laue_measured_fraction_max 0.932
_diffrn_reflns_limit_h_max 8
_diffrn_reflns_limit_h_min -3
_diffrn_reflns_limit_k_max 18
_diffrn_reflns_limit_k_min -14
_diffrn_reflns_limit_l_max 36
_diffrn_reflns_limit_l_min -40
_diffrn_reflns_number 18158
_diffrn_reflns_point_group_measured_fraction_full 0.998
_diffrn_reflns_point_group_measured_fraction_max 0.915
_diffrn_reflns_theta_full 67.684
_diffrn_reflns_theta_max 78.247
_diffrn_reflns_theta_min 2.619
_diffrn_source 'fine-focus sealed X-ray tube'
_diffrn_source_type 'Enhance (Cu) X-ray Source'
_exptl_absorpt_coefficient_mu 2.613
_exptl_absorpt_correction_T_max 0.979
_exptl_absorpt_correction_T_min 0.692
_exptl_absorpt_correction_type analytical
_exptl_absorpt_process_details
;
CrysAlisPro 1.171.42.73a (Rigaku Oxford Diffraction, 2022)
Analytical numeric absorption correction using a multifaceted crystal
model based on expressions derived by R.C. Clark & J.S. Reid.
(Clark, R. C. & Reid, J. S. (1995). Acta Cryst. A51, 887-897)
Empirical absorption correction using spherical harmonics,
implemented in SCALE3 ABSPACK scaling algorithm.
;
_exptl_crystal_colour colourless
_exptl_crystal_colour_primary colourless
_exptl_crystal_density_diffrn 1.347
_exptl_crystal_description plate
_exptl_crystal_F_000 1552
_exptl_crystal_size_max 0.25
_exptl_crystal_size_mid 0.07
_exptl_crystal_size_min 0.01
_refine_diff_density_max 0.494
_refine_diff_density_min -0.346
_refine_diff_density_rms 0.054
_refine_ls_abs_structure_details
;
 Flack x determined using 2204 quotients [(I+)-(I-)]/[(I+)+(I-)]
 (Parsons, Flack and Wagner, Acta Cryst. B69 (2013) 249-259).
;
_refine_ls_abs_structure_Flack 0.032(8)
_refine_ls_extinction_coef 0.00098(18)
_refine_ls_extinction_expression Fc^*^=kFc[1+0.001xFc^2^\l^3^/sin(2\q)]^-1/4^
_refine_ls_extinction_method 'SHELXL-2018/3 (Sheldrick 2018)'
_refine_ls_goodness_of_fit_ref 1.057
_refine_ls_hydrogen_treatment mixed
_refine_ls_matrix_type full
_refine_ls_number_parameters 554
_refine_ls_number_reflns 7049
_refine_ls_number_restraints 788
_refine_ls_restrained_S_all 1.028
_refine_ls_R_factor_all 0.0617
_refine_ls_R_factor_gt 0.0530
_refine_ls_shift/su_max 0.000
_refine_ls_shift/su_mean 0.000
_refine_ls_structure_factor_coef Fsqd
_refine_ls_weighting_details 'w=1/[\s^2^(Fo^2^)+(0.0570P)^2^+2.3389P] where P=(Fo^2^+2Fc^2^)/3'
_refine_ls_weighting_scheme calc
_refine_ls_wR_factor_gt 0.1233
_refine_ls_wR_factor_ref 0.1275
_reflns_Friedel_coverage 0.729
_reflns_Friedel_fraction_full 0.996
_reflns_Friedel_fraction_max 0.891
_reflns_number_gt 6175
_reflns_number_total 7049
_reflns_threshold_expression 'I > 2\s(I)'
_cod_data_source_file d3sc02303f2.cif
_cod_data_source_block jkpw003_fa
_cod_database_code 1569349
_shelx_shelxl_version_number 2018/3
_chemical_oxdiff_formula 'C35 H49 Cl2 N1 O9 S1'
_shelx_space_group_comment
;
The symmetry employed for this shelxl refinement is uniquely defined
by the following loop, which should always be used as a source of
symmetry information in preference to the above space-group names.
They are only intended as comments.
;
_shelx_estimated_absorpt_t_max 0.974
_shelx_estimated_absorpt_t_min 0.561
_reflns_odcompleteness_completeness 99.89
_reflns_odcompleteness_iscentric 1
_reflns_odcompleteness_theta 66.97
_olex2_refinement_description
;
1. Fixed Uiso
 At 1.2 times of:
  All C(H) groups, All C(H,H) groups, All N(H) groups
 At 1.5 times of:
  All C(H,H,H) groups, All O(H,H) groups
2. Restrained distances
 Cl1-C35 \\sim Cl3-C01D
 with sigma of 0.02
 Cl2-C35 \\sim Cl-C01D
 with sigma of 0.02
 Cl1-Cl2 \\sim Cl3-Cl
 with sigma of 0.04
 C26-C33A \\sim C26-C33B
 with sigma of 0.04
 C26-C34A \\sim C26-C34B
 with sigma of 0.04
 C26-C30A \\sim C26-C30B
 with sigma of 0.04
 C32A-C28A \\sim C32B-C28B
 with sigma of 0.04
 O8-C27A \\sim O00I-C27B
 with sigma of 0.02
 C30A-C32A \\sim C30B-C32B
 with sigma of 0.04
 C26-C32A \\sim C26-C32B
 with sigma of 0.02
 C29A-C27A \\sim C29B-C27B
 with sigma of 0.04
 C26-C27A \\sim C26-C27B
 with sigma of 0.02
 C26-C31A \\sim C26-C31B
 with sigma of 0.02
 C34A-C33A \\sim C34B-C33B
 with sigma of 0.04
 C26-C29A \\sim C26-C29B
 with sigma of 0.04
 C30A-C29A \\sim C30B-C29B
 with sigma of 0.02
 C26-C28A \\sim C26-C28B
 with sigma of 0.04
 C32A-C29A \\sim C32B-C29B
 with sigma of 0.02
 C31A-C29A \\sim C31B-C29B
 with sigma of 0.04
 C32A-C34A \\sim C32B-C34B
 with sigma of 0.02
 C30A-C28A \\sim C30B-C28B
 with sigma of 0.04
 C32A-C33A \\sim C32B-C33B
 with sigma of 0.02
 C29A-C34A \\sim C29B-C34B
 with sigma of 0.04
 C29A-C28A \\sim C29B-C28B
 with sigma of 0.02
 C29A-C33A \\sim C29B-C33B
 with sigma of 0.04
 C27A-C28A \\sim C27B-C28B
 with sigma of 0.02
 C31A-C30A \\sim C31B-C30B
 with sigma of 0.02
 O8-C26 \\sim O00I-C26
 with sigma of 0.04
 O8-C28A \\sim O00I-C28B
 with sigma of 0.04
3. Uiso/Uaniso restraints and constraints
Cl1 \\sim Cl2 \\sim C35 \\sim Cl \\sim Cl3 \\sim C01D: within 2A with sigma of
0.01 and sigma for terminal atoms of 0.02 within 2A
O8 \\sim C27A \\sim C28A \\sim C29A \\sim C30A \\sim C31A \\sim C32A \\sim C33A
\\sim C34A \\sim O00I \\sim C27B \\sim C28B \\sim C29B \\sim C30B \\sim C31B
\\sim C32B \\sim C33B \\sim C34B: within 2A with sigma of 0.01 and sigma for
terminal atoms of 0.02 within 2A
4. Rigid body (RIGU) restrains
 All non-hydrogen atoms
 with sigma for 1-2 distances of 0.004 and sigma for 1-3 distances of 0.004
5. Others
 Fixed Sof: Cl1(0.88577) Cl2(0.88577) O8(0.55991) C27A(0.55991) C28A(0.55991)
 H28A(0.55991) H28B(0.55991) C29A(0.55991) H29A(0.55991) C30A(0.55991)
 H30A(0.55991) H30B(0.55991) C31A(0.55991) H31A(0.55991) H31B(0.55991)
 C32A(0.55991) C33A(0.55991) H33A(0.55991) H33B(0.55991) H33C(0.55991)
 C34A(0.55991) H34A(0.55991) H34B(0.55991) H34C(0.55991) C35(0.88577)
 H35A(0.88577) H35B(0.88577) Cl(0.11423) Cl3(0.11423) O00I(0.44009)
 C01D(0.11423) H01A(0.11423) H01B(0.11423) C27B(0.44009) C28B(0.44009)
 H28C(0.44009) H28D(0.44009) C29B(0.44009) H29B(0.44009) C30B(0.44009)
 H30C(0.44009) H30D(0.44009) C31B(0.44009) H31C(0.44009) H31D(0.44009)
 C32B(0.44009) C33B(0.44009) H33D(0.44009) H33E(0.44009) H33F(0.44009)
 C34B(0.44009) H34D(0.44009) H34E(0.44009) H34F(0.44009)
6.a Ternary CH refined with riding coordinates:
 C1(H1A), C29A(H29A), C29B(H29B)
6.b Secondary CH2 refined with riding coordinates:
 C4(H4A,H4B), C5(H5A,H5B), C6(H6A,H6B), C7(H7A,H7B), C17(H17A,H17B), C25(H25A,
 H25B), C28A(H28A,H28B), C30A(H30A,H30B), C31A(H31A,H31B), C35(H35A,H35B),
 C01D(H01A,H01B), C28B(H28C,H28D), C30B(H30C,H30D), C31B(H31C,H31D)
6.c Me refined with riding coordinates:
 C33A(H33A,H33B,H33C), C34A(H34A,H34B,H34C), C33B(H33D,H33E,H33F), C34B(H34D,
 H34E,H34F)
6.d Aromatic/amide H refined with riding coordinates:
 C2(H2), C9(H9), C10(H10), C12(H12), C13(H13), C19(H19), C20(H20), C22(H22),
 C23(H23)
6.e Idealised Me refined as rotating group:
 C14(H14A,H14B,H14C), C15(H15A,H15B,H15C), C24(H24A,H24B,H24C)
;
_olex2_submission_special_instructions 'No special instructions were received'
_oxdiff_exptl_absorpt_empirical_details
;
Empirical correction (ABSPACK) includes:
- Absorption correction using spherical harmonics
- Frame scaling
;
_oxdiff_exptl_absorpt_empirical_full_max 1.320
_oxdiff_exptl_absorpt_empirical_full_min 0.578

loop_
_space_group_symop_operation_xyz
'x, y, z'
'-x+1/2, -y, z+1/2'
'-x, y+1/2, -z+1/2'
'x+1/2, -y+1/2, -z'

loop_
_atom_site_label
_atom_site_type_symbol
_atom_site_fract_x
_atom_site_fract_y
_atom_site_fract_z
_atom_site_U_iso_or_equiv
_atom_site_adp_type
_atom_site_occupancy
_atom_site_site_symmetry_order
_atom_site_calc_flag
_atom_site_refinement_flags_posn
_atom_site_refinement_flags_adp
_atom_site_refinement_flags_occupancy
_atom_site_disorder_assembly
_atom_site_disorder_group
S1 S 0.85910(14) 0.96146(6) 0.36249(3) 0.0279(2) Uani 1 1 d . . . . .
O1 O 1.0502(4) 0.92828(19) 0.20657(9) 0.0320(7) Uani 1 1 d . . . . .
O2 O 0.3160(5) 0.4903(3) 0.35836(10) 0.0499(9) Uani 1 1 d . . . . .
O3 O 0.4279(5) 0.3607(2) 0.33476(9) 0.0400(8) Uani 1 1 d . . . . .
O4 O 1.0798(6) 0.2868(3) 0.45722(12) 0.0585(10) Uani 1 1 d . . . . .
O5 O 0.9984(4) 0.9908(2) 0.39113(9) 0.0372(7) Uani 1 1 d . . . . .
O6 O 0.6712(4) 0.9802(2) 0.37557(10) 0.0450(8) Uani 1 1 d . . . . .
O7 O 0.8958(4) 0.9929(2) 0.32262(9) 0.0369(7) Uani 1 1 d . . . . .
O9 O 0.6662(5) 0.5682(2) 0.13322(10) 0.0358(7) Uani 1 1 d . . . . .
H9A H 0.758(9) 0.537(4) 0.1234(16) 0.054 Uiso 1 1 d . U . . .
H9B H 0.590(9) 0.537(4) 0.1242(17) 0.054 Uiso 1 1 d . U . . .
N1 N 0.6013(4) 0.5599(2) 0.21435(11) 0.0255(7) Uani 1 1 d . . . . .
H1 H 0.621(7) 0.561(3) 0.1883(14) 0.031 Uiso 1 1 d . U . . .
C1 C 0.5224(5) 0.4659(3) 0.22098(12) 0.0272(8) Uani 1 1 d . . . . .
H1A H 0.393395 0.464905 0.209507 0.033 Uiso 1 1 calc R U . . .
C2 C 0.5055(6) 0.4413(3) 0.26416(13) 0.0318(9) Uani 1 1 d . . . . .
H2 H 0.579886 0.393227 0.273699 0.038 Uiso 1 1 calc R U . . .
C3 C 0.3942(6) 0.4822(3) 0.28960(13) 0.0331(9) Uani 1 1 d . . . . .
C4 C 0.2763(6) 0.5630(3) 0.27935(15) 0.0374(10) Uani 1 1 d . . . . .
H4A H 0.210490 0.583125 0.303584 0.045 Uiso 1 1 calc R U . . .
H4B H 0.179950 0.544685 0.259901 0.045 Uiso 1 1 calc R U . . .
C5 C 0.3854(6) 0.6427(3) 0.26217(13) 0.0331(9) Uani 1 1 d . . . . .
H5A H 0.304320 0.696383 0.263286 0.040 Uiso 1 1 calc R U . . .
H5B H 0.495159 0.654284 0.279338 0.040 Uiso 1 1 calc R U . . .
C6 C 0.4536(6) 0.6311(3) 0.21986(13) 0.0292(9) Uani 1 1 d . . . . .
H6A H 0.344928 0.616181 0.202892 0.035 Uiso 1 1 calc R U . . .
H6B H 0.504650 0.688939 0.210501 0.035 Uiso 1 1 calc R U . . .
C7 C 0.7822(6) 0.5783(3) 0.23644(13) 0.0286(9) Uani 1 1 d . . . . .
H7A H 0.759272 0.572618 0.265268 0.034 Uiso 1 1 calc R U . . .
H7B H 0.876075 0.532646 0.228893 0.034 Uiso 1 1 calc R U . . .
C8 C 0.8601(6) 0.6700(3) 0.22790(12) 0.0266(8) Uani 1 1 d . . . . .
C9 C 0.9429(6) 0.6893(3) 0.19175(13) 0.0298(9) Uani 1 1 d . . . . .
H9 H 0.954300 0.643675 0.172309 0.036 Uiso 1 1 calc R U . . .
C10 C 1.0096(6) 0.7752(3) 0.18357(12) 0.0276(9) Uani 1 1 d . . . . .
H10 H 1.066062 0.788153 0.158733 0.033 Uiso 1 1 calc R U . . .
C11 C 0.9926(6) 0.8413(3) 0.21211(12) 0.0280(9) Uani 1 1 d . . . . .
C12 C 0.9162(5) 0.8219(3) 0.24882(12) 0.0277(9) Uani 1 1 d . . . . .
H12 H 0.909273 0.866946 0.268624 0.033 Uiso 1 1 calc R U . . .
C13 C 0.8501(6) 0.7366(3) 0.25659(12) 0.0283(8) Uani 1 1 d . . . . .
H13 H 0.797283 0.723466 0.281764 0.034 Uiso 1 1 calc R U . . .
C14 C 1.1197(7) 0.9516(3) 0.16861(12) 0.0343(10) Uani 1 1 d . . . . .
H14A H 1.023285 0.940106 0.148593 0.051 Uiso 1 1 calc R U . . .
H14B H 1.230875 0.915591 0.162695 0.051 Uiso 1 1 calc R U . . .
H14C H 1.153031 1.015197 0.168299 0.051 Uiso 1 1 calc R U . . .
C15 C 0.6381(7) 0.3972(3) 0.19842(13) 0.0360(10) Uani 1 1 d . . . . .
H15A H 0.644728 0.414240 0.170411 0.054 Uiso 1 1 calc R U . . .
H15B H 0.579265 0.338201 0.200791 0.054 Uiso 1 1 calc R U . . .
H15C H 0.764685 0.394919 0.209536 0.054 Uiso 1 1 calc R U . . .
C16 C 0.3747(6) 0.4470(3) 0.33143(14) 0.0379(10) Uani 1 1 d . . . . .
C17 C 0.3984(8) 0.3160(4) 0.37324(15) 0.0481(13) Uani 1 1 d . . . . .
H17A H 0.343582 0.256043 0.368732 0.058 Uiso 1 1 calc R U . . .
H17B H 0.308576 0.351254 0.389212 0.058 Uiso 1 1 calc R U . . .
C18 C 0.5770(7) 0.3065(3) 0.39561(13) 0.0387(11) Uani 1 1 d . . . . .
C19 C 0.6733(7) 0.2257(3) 0.39610(13) 0.0391(11) Uani 1 1 d . . . . .
H19 H 0.622535 0.175896 0.382340 0.047 Uiso 1 1 calc R U . . .
C20 C 0.8422(7) 0.2159(3) 0.41619(13) 0.0391(10) Uani 1 1 d . . . . .
H20 H 0.905971 0.160080 0.416077 0.047 Uiso 1 1 calc R U . . .
C21 C 0.9156(8) 0.2882(3) 0.43629(14) 0.0432(12) Uani 1 1 d . . . . .
C22 C 0.8214(9) 0.3699(4) 0.43611(15) 0.0519(14) Uani 1 1 d . . . . .
H22 H 0.873181 0.419965 0.449571 0.062 Uiso 1 1 calc R U . . .
C23 C 0.6533(8) 0.3781(3) 0.41642(14) 0.0473(12) Uani 1 1 d . . . . .
H23 H 0.588480 0.433617 0.417068 0.057 Uiso 1 1 calc R U . . .
C24 C 1.1793(9) 0.2042(4) 0.45914(19) 0.0613(16) Uani 1 1 d . . . . .
H24A H 1.209862 0.184179 0.432249 0.092 Uiso 1 1 calc R U . . .
H24B H 1.101364 0.159044 0.472218 0.092 Uiso 1 1 calc R U . . .
H24C H 1.295062 0.212597 0.474266 0.092 Uiso 1 1 calc R U . . .
C25 C 0.8776(7) 0.8431(3) 0.35694(13) 0.0342(10) Uani 1 1 d . . . . .
H25A H 0.783330 0.824772 0.337035 0.041 Uiso 1 1 calc R U . . .
H25B H 1.002042 0.830643 0.345253 0.041 Uiso 1 1 calc R U . . .
C26 C 0.8553(8) 0.7817(3) 0.39218(13) 0.0416(11) Uani 1 1 d D . . . .
Cl1 Cl 0.9443(3) 0.50513(14) 0.52789(5) 0.0707(5) Uani 0.8858 1 d D U P A 1
Cl2 Cl 1.3015(4) 0.50830(19) 0.48735(8) 0.1046(8) Uani 0.8858 1 d D U P A 1
O8 O 0.706(3) 0.6698(9) 0.3511(5) 0.053(3) Uani 0.5599 1 d D U P B 1
C27A C 0.794(3) 0.6866(8) 0.3810(5) 0.055(3) Uani 0.5599 1 d D U P B 1
C28A C 0.848(2) 0.6242(7) 0.4140(4) 0.057(3) Uani 0.5599 1 d D U P B 1
H28A H 0.930974 0.575734 0.404335 0.068 Uiso 0.5599 1 calc R U P B 1
H28B H 0.736552 0.597603 0.426701 0.068 Uiso 0.5599 1 calc R U P B 1
C29A C 0.9517(19) 0.6869(8) 0.4423(4) 0.054(2) Uani 0.5599 1 d D U P B 1
H29A H 1.040216 0.656239 0.460769 0.065 Uiso 0.5599 1 calc R U P B 1
C30A C 0.806(2) 0.7434(11) 0.4624(4) 0.056(3) Uani 0.5599 1 d D U P B 1
H30A H 0.859429 0.776232 0.485177 0.067 Uiso 0.5599 1 calc R U P B 1
H30B H 0.699999 0.706154 0.471820 0.067 Uiso 0.5599 1 calc R U P B 1
C31A C 0.740(3) 0.8093(15) 0.4294(4) 0.043(3) Uani 0.5599 1 d D U P B 1
H31A H 0.604499 0.803162 0.424430 0.052 Uiso 0.5599 1 calc R U P B 1
H31B H 0.767517 0.872001 0.436984 0.052 Uiso 0.5599 1 calc R U P B 1
C32A C 1.0461(18) 0.7550(9) 0.4135(4) 0.051(2) Uani 0.5599 1 d D U P B 1
C33A C 1.193(2) 0.7097(10) 0.3867(6) 0.066(4) Uani 0.5599 1 d D U P B 1
H33A H 1.133335 0.660978 0.371872 0.099 Uiso 0.5599 1 calc R U P B 1
H33B H 1.243903 0.753729 0.368187 0.099 Uiso 0.5599 1 calc R U P B 1
H33C H 1.293684 0.685430 0.403161 0.099 Uiso 0.5599 1 calc R U P B 1
C34A C 1.147(3) 0.8293(9) 0.4355(6) 0.054(3) Uani 0.5599 1 d D U P B 1
H34A H 1.058955 0.860226 0.452946 0.081 Uiso 0.5599 1 calc R U P B 1
H34B H 1.248874 0.803598 0.451288 0.081 Uiso 0.5599 1 calc R U P B 1
H34C H 1.199094 0.871897 0.416314 0.081 Uiso 0.5599 1 calc R U P B 1
C35 C 1.1676(13) 0.4570(5) 0.5233(2) 0.073(2) Uani 0.8858 1 d D U P A 1
H35A H 1.233267 0.461216 0.549102 0.088 Uiso 0.8858 1 calc R U P A 1
H35B H 1.153972 0.392770 0.516728 0.088 Uiso 0.8858 1 calc R U P A 1
Cl Cl 1.123(2) 0.5091(11) 0.4981(5) 0.082(4) Uani 0.1142 1 d D U P C 2
Cl3 Cl 0.773(4) 0.503(2) 0.5260(10) 0.149(7) Uani 0.1142 1 d D U P C 2
O00I O 0.658(4) 0.6890(12) 0.3463(6) 0.064(5) Uani 0.4401 1 d D U P B 2
C01D C 0.992(6) 0.447(4) 0.5303(17) 0.079(6) Uani 0.1142 1 d D U P C 2
H01A H 1.042490 0.450749 0.557629 0.095 Uiso 0.1142 1 calc R U P C 2
H01B H 0.984231 0.384004 0.521999 0.095 Uiso 0.1142 1 calc R U P C 2
C27B C 0.738(3) 0.6985(10) 0.3779(6) 0.052(3) Uani 0.4401 1 d D U P B 2
C28B C 0.752(3) 0.6299(9) 0.4103(5) 0.058(3) Uani 0.4401 1 d D U P B 2
H28C H 0.813911 0.574454 0.400989 0.069 Uiso 0.4401 1 calc R U P B 2
H28D H 0.627849 0.615006 0.421434 0.069 Uiso 0.4401 1 calc R U P B 2
C29B C 0.876(2) 0.6806(11) 0.4409(5) 0.059(3) Uani 0.4401 1 d D U P B 2
H29B H 0.936943 0.641254 0.461049 0.071 Uiso 0.4401 1 calc R U P B 2
C30B C 0.745(3) 0.7503(14) 0.4583(5) 0.057(3) Uani 0.4401 1 d D U P B 2
H30C H 0.804282 0.782170 0.480690 0.069 Uiso 0.4401 1 calc R U P B 2
H30D H 0.626658 0.722622 0.467510 0.069 Uiso 0.4401 1 calc R U P B 2
C31B C 0.709(4) 0.815(2) 0.4228(6) 0.052(4) Uani 0.4401 1 d D U P B 2
H31C H 0.579892 0.808542 0.412481 0.062 Uiso 0.4401 1 calc R U P B 2
H31D H 0.731393 0.877848 0.430317 0.062 Uiso 0.4401 1 calc R U P B 2
C32B C 1.015(2) 0.7364(12) 0.4153(6) 0.057(3) Uani 0.4401 1 d D U P B 2
C33B C 1.136(3) 0.6814(13) 0.3864(8) 0.079(5) Uani 0.4401 1 d D U P B 2
H33D H 1.056233 0.639116 0.371907 0.119 Uiso 0.4401 1 calc R U P B 2
H33E H 1.196894 0.721849 0.367505 0.119 Uiso 0.4401 1 calc R U P B 2
H33F H 1.231039 0.648434 0.401265 0.119 Uiso 0.4401 1 calc R U P B 2
C34B C 1.137(4) 0.8010(12) 0.4373(8) 0.062(5) Uani 0.4401 1 d D U P B 2
H34D H 1.235130 0.768080 0.451353 0.093 Uiso 0.4401 1 calc R U P B 2
H34E H 1.194138 0.842835 0.418523 0.093 Uiso 0.4401 1 calc R U P B 2
H34F H 1.060981 0.834410 0.456474 0.093 Uiso 0.4401 1 calc R U P B 2

loop_
_atom_site_aniso_label
_atom_site_aniso_U_11
_atom_site_aniso_U_22
_atom_site_aniso_U_33
_atom_site_aniso_U_23
_atom_site_aniso_U_13
_atom_site_aniso_U_12
S1 0.0288(5) 0.0211(4) 0.0338(5) 0.0016(4) -0.0029(4) -0.0002(4)
O1 0.0388(16) 0.0219(14) 0.0352(16) -0.0017(12) 0.0042(13) -0.0030(12)
O2 0.055(2) 0.055(2) 0.0398(18) 0.0039(17) 0.0031(16) -0.0017(17)
O3 0.0424(18) 0.0397(18) 0.0380(18) 0.0128(14) -0.0033(14) -0.0085(14)
O4 0.067(3) 0.050(2) 0.059(2) 0.0050(18) -0.029(2) -0.0069(19)
O5 0.0362(16) 0.0356(17) 0.0398(17) -0.0015(14) -0.0108(13) -0.0088(14)
O6 0.0327(16) 0.0397(19) 0.063(2) 0.0000(16) 0.0042(15) 0.0070(14)
O7 0.0423(18) 0.0286(15) 0.0399(17) 0.0062(13) -0.0076(13) -0.0022(14)
O9 0.0369(17) 0.0311(16) 0.0393(18) -0.0004(14) -0.0032(15) 0.0008(13)
N1 0.0266(17) 0.0205(16) 0.0293(18) 0.0022(13) -0.0012(14) -0.0001(12)
C1 0.0246(19) 0.0214(19) 0.035(2) 0.0008(17) -0.0049(16) 0.0018(16)
C2 0.032(2) 0.025(2) 0.039(2) 0.0031(17) -0.0071(18) -0.0040(17)
C3 0.026(2) 0.036(2) 0.038(2) 0.0049(18) -0.0036(17) -0.0042(17)
C4 0.031(2) 0.039(3) 0.042(3) 0.005(2) 0.0042(19) -0.0027(18)
C5 0.030(2) 0.026(2) 0.043(2) -0.0016(18) -0.0007(18) 0.0015(17)
C6 0.028(2) 0.0210(19) 0.039(2) 0.0040(18) -0.0018(18) 0.0040(16)
C7 0.0267(19) 0.024(2) 0.035(2) 0.0029(18) -0.0045(17) -0.0009(16)
C8 0.0241(19) 0.0230(19) 0.033(2) 0.0024(16) -0.0041(17) -0.0002(16)
C9 0.031(2) 0.024(2) 0.035(2) -0.0021(18) -0.0011(18) 0.0014(17)
C10 0.029(2) 0.026(2) 0.028(2) -0.0014(17) 0.0012(16) 0.0000(17)
C11 0.030(2) 0.0232(19) 0.030(2) 0.0018(16) -0.0018(17) -0.0020(16)
C12 0.029(2) 0.026(2) 0.028(2) -0.0042(17) -0.0026(16) -0.0005(16)
C13 0.0275(19) 0.029(2) 0.029(2) 0.0017(16) -0.0013(18) 0.0002(17)
C14 0.040(2) 0.030(2) 0.033(2) 0.0054(18) 0.0030(19) -0.003(2)
C15 0.044(2) 0.0219(19) 0.042(3) 0.0007(18) -0.001(2) 0.003(2)
C16 0.033(2) 0.041(2) 0.040(2) 0.008(2) -0.004(2) -0.008(2)
C17 0.050(3) 0.051(3) 0.043(3) 0.019(2) -0.003(2) -0.011(2)
C18 0.053(3) 0.034(2) 0.030(2) 0.0057(18) -0.001(2) -0.013(2)
C19 0.050(3) 0.034(2) 0.033(2) 0.0001(19) -0.004(2) -0.016(2)
C20 0.050(3) 0.032(2) 0.036(2) 0.0041(19) 0.001(2) -0.008(2)
C21 0.056(3) 0.039(3) 0.035(2) 0.006(2) -0.011(2) -0.011(2)
C22 0.077(4) 0.034(3) 0.044(3) 0.000(2) -0.021(3) -0.008(2)
C23 0.066(3) 0.034(2) 0.042(3) 0.003(2) -0.011(3) 0.000(2)
C24 0.063(4) 0.058(4) 0.062(4) 0.014(3) -0.020(3) 0.001(3)
C25 0.048(3) 0.0238(19) 0.030(2) -0.0012(17) 0.000(2) -0.0015(19)
C26 0.073(3) 0.024(2) 0.028(2) 0.0005(17) 0.008(2) 0.002(2)
Cl1 0.0844(13) 0.0686(12) 0.0591(10) -0.0103(9) -0.0051(9) -0.0077(10)
Cl2 0.0943(17) 0.1119(19) 0.1076(17) -0.0212(15) 0.0220(13) 0.0106(15)
O8 0.096(8) 0.020(5) 0.045(5) 0.009(4) -0.011(4) -0.008(5)
C27A 0.106(8) 0.023(4) 0.035(4) 0.002(4) -0.004(5) -0.001(5)
C28A 0.100(7) 0.029(4) 0.042(4) 0.012(3) -0.003(5) 0.000(5)
C29A 0.087(6) 0.035(4) 0.040(4) 0.014(3) -0.004(4) -0.001(4)
C30A 0.084(7) 0.048(5) 0.035(4) 0.015(4) -0.001(5) -0.002(5)
C31A 0.065(7) 0.039(5) 0.026(5) 0.003(4) 0.001(5) -0.006(4)
C32A 0.088(5) 0.023(5) 0.043(4) 0.016(4) 0.001(4) 0.009(4)
C33A 0.086(9) 0.036(8) 0.076(7) 0.012(7) 0.000(6) 0.025(6)
C34A 0.075(7) 0.032(7) 0.054(6) 0.026(6) -0.022(5) 0.013(6)
C35 0.109(6) 0.046(4) 0.065(4) -0.004(3) -0.024(4) 0.011(4)
Cl 0.086(8) 0.068(8) 0.093(9) 0.000(7) 0.000(8) 0.014(7)
Cl3 0.128(13) 0.146(15) 0.171(16) -0.009(14) 0.003(13) 0.013(14)
O00I 0.124(13) 0.025(8) 0.045(6) 0.008(5) 0.001(6) -0.017(8)
C01D 0.099(11) 0.057(11) 0.081(11) -0.004(10) -0.016(11) 0.024(11)
C27B 0.100(8) 0.019(5) 0.036(5) 0.007(4) 0.010(5) 0.002(5)
C28B 0.102(7) 0.031(5) 0.041(5) 0.007(4) 0.006(6) 0.002(6)
C29B 0.099(6) 0.037(4) 0.041(4) 0.016(4) 0.001(5) 0.003(5)
C30B 0.089(7) 0.047(5) 0.036(5) 0.012(4) 0.004(6) 0.001(6)
C31B 0.082(8) 0.040(6) 0.033(6) 0.011(5) 0.014(6) 0.000(6)
C32B 0.096(6) 0.028(6) 0.047(5) 0.020(5) 0.002(5) 0.015(5)
C33B 0.113(12) 0.037(10) 0.088(9) 0.016(8) 0.012(10) 0.031(9)
C34B 0.098(9) 0.036(10) 0.052(8) 0.024(8) -0.012(7) 0.019(8)

loop_
_atom_type_symbol
_atom_type_description
_atom_type_scat_dispersion_real
_atom_type_scat_dispersion_imag
_atom_type_scat_source
C C 0.0181 0.0091 'International Tables Vol C Tables 4.2.6.8 and 6.1.1.4'
H H 0.0000 0.0000 'International Tables Vol C Tables 4.2.6.8 and 6.1.1.4'
Cl Cl 0.3639 0.7018 'International Tables Vol C Tables 4.2.6.8 and 6.1.1.4'
N N 0.0311 0.0180 'International Tables Vol C Tables 4.2.6.8 and 6.1.1.4'
O O 0.0492 0.0322 'International Tables Vol C Tables 4.2.6.8 and 6.1.1.4'
S S 0.3331 0.5567 'International Tables Vol C Tables 4.2.6.8 and 6.1.1.4'

loop_
_exptl_crystal_face_index_h
_exptl_crystal_face_index_k
_exptl_crystal_face_index_l
_exptl_crystal_face_perp_dist
0 0 1 0.0051
0 0 -1 0.0031
0 1 0 0.0287
0 -1 0 0.0367
1 0 0 0.1471
-1 0 0 0.1061

loop_
_geom_angle_atom_site_label_1
_geom_angle_atom_site_label_2
_geom_angle_atom_site_label_3
_geom_angle
_geom_angle_site_symmetry_1
_geom_angle_site_symmetry_3
_geom_angle_publ_flag
O5 S1 C25 108.5(2) . . ?
O6 S1 O5 112.1(2) . . ?
O6 S1 O7 113.0(2) . . ?
O6 S1 C25 107.1(2) . . ?
O7 S1 O5 113.25(19) . . ?
O7 S1 C25 102.18(19) . . ?
C11 O1 C14 117.4(3) . . ?
C16 O3 C17 117.8(4) . . ?
C21 O4 C24 117.6(4) . . ?
H9A O9 H9B 94(5) . . ?
C1 N1 H1 103(3) . . ?
C6 N1 H1 102(3) . . ?
C6 N1 C1 111.8(3) . . ?
C6 N1 C7 114.1(3) . . ?
C7 N1 H1 110(3) . . ?
C7 N1 C1 114.1(3) . . ?
N1 C1 H1A 107.3 . . ?
C2 C1 N1 113.2(3) . . ?
C2 C1 H1A 107.3 . . ?
C2 C1 C15 111.2(3) . . ?
C15 C1 N1 110.3(3) . . ?
C15 C1 H1A 107.3 . . ?
C1 C2 H2 117.8 . . ?
C3 C2 C1 124.3(4) . . ?
C3 C2 H2 117.8 . . ?
C2 C3 C4 123.8(4) . . ?
C2 C3 C16 120.0(4) . . ?
C4 C3 C16 116.1(4) . . ?
C3 C4 H4A 108.5 . . ?
C3 C4 H4B 108.5 . . ?
C3 C4 C5 115.0(4) . . ?
H4A C4 H4B 107.5 . . ?
C5 C4 H4A 108.5 . . ?
C5 C4 H4B 108.5 . . ?
C4 C5 H5A 108.4 . . ?
C4 C5 H5B 108.4 . . ?
H5A C5 H5B 107.5 . . ?
C6 C5 C4 115.4(4) . . ?
C6 C5 H5A 108.4 . . ?
C6 C5 H5B 108.4 . . ?
N1 C6 C5 114.9(3) . . ?
N1 C6 H6A 108.6 . . ?
N1 C6 H6B 108.6 . . ?
C5 C6 H6A 108.6 . . ?
C5 C6 H6B 108.6 . . ?
H6A C6 H6B 107.5 . . ?
N1 C7 H7A 109.1 . . ?
N1 C7 H7B 109.1 . . ?
H7A C7 H7B 107.8 . . ?
C8 C7 N1 112.7(3) . . ?
C8 C7 H7A 109.1 . . ?
C8 C7 H7B 109.1 . . ?
C9 C8 C7 121.0(4) . . ?
C9 C8 C13 119.0(4) . . ?
C13 C8 C7 119.9(4) . . ?
C8 C9 H9 119.6 . . ?
C8 C9 C10 120.8(4) . . ?
C10 C9 H9 119.6 . . ?
C9 C10 H10 120.4 . . ?
C11 C10 C9 119.2(4) . . ?
C11 C10 H10 120.4 . . ?
O1 C11 C10 123.5(4) . . ?
O1 C11 C12 115.9(4) . . ?
C12 C11 C10 120.5(4) . . ?
C11 C12 H12 120.1 . . ?
C11 C12 C13 119.8(4) . . ?
C13 C12 H12 120.1 . . ?
C8 C13 H13 119.7 . . ?
C12 C13 C8 120.7(4) . . ?
C12 C13 H13 119.7 . . ?
O1 C14 H14A 109.5 . . ?
O1 C14 H14B 109.5 . . ?
O1 C14 H14C 109.5 . . ?
H14A C14 H14B 109.5 . . ?
H14A C14 H14C 109.5 . . ?
H14B C14 H14C 109.5 . . ?
C1 C15 H15A 109.5 . . ?
C1 C15 H15B 109.5 . . ?
C1 C15 H15C 109.5 . . ?
H15A C15 H15B 109.5 . . ?
H15A C15 H15C 109.5 . . ?
H15B C15 H15C 109.5 . . ?
O2 C16 O3 123.7(4) . . ?
O2 C16 C3 123.6(4) . . ?
O3 C16 C3 112.6(4) . . ?
O3 C17 H17A 109.3 . . ?
O3 C17 H17B 109.3 . . ?
O3 C17 C18 111.5(4) . . ?
H17A C17 H17B 108.0 . . ?
C18 C17 H17A 109.3 . . ?
C18 C17 H17B 109.3 . . ?
C19 C18 C17 120.9(4) . . ?
C19 C18 C23 117.9(5) . . ?
C23 C18 C17 121.2(5) . . ?
C18 C19 H19 119.1 . . ?
C18 C19 C20 121.8(4) . . ?
C20 C19 H19 119.1 . . ?
C19 C20 H20 120.5 . . ?
C21 C20 C19 119.1(5) . . ?
C21 C20 H20 120.5 . . ?
O4 C21 C20 124.6(5) . . ?
O4 C21 C22 115.4(4) . . ?
C20 C21 C22 120.1(5) . . ?
C21 C22 H22 120.0 . . ?
C23 C22 C21 120.1(5) . . ?
C23 C22 H22 120.0 . . ?
C18 C23 H23 119.5 . . ?
C22 C23 C18 121.1(5) . . ?
C22 C23 H23 119.5 . . ?
O4 C24 H24A 109.5 . . ?
O4 C24 H24B 109.5 . . ?
O4 C24 H24C 109.5 . . ?
H24A C24 H24B 109.5 . . ?
H24A C24 H24C 109.5 . . ?
H24B C24 H24C 109.5 . . ?
S1 C25 H25A 107.1 . . ?
S1 C25 H25B 107.1 . . ?
H25A C25 H25B 106.8 . . ?
C26 C25 S1 120.8(3) . . ?
C26 C25 H25A 107.1 . . ?
C26 C25 H25B 107.1 . . ?
C25 C26 C27A 113.5(6) . . ?
C25 C26 C31A 122.0(7) . . ?
C25 C26 C32A 114.7(6) . . ?
C25 C26 C27B 107.1(7) . . ?
C25 C26 C31B 113.7(9) . . ?
C25 C26 C32B 126.1(8) . . ?
C27A C26 C31A 107.1(13) . . ?
C27A C26 C32A 97.0(8) . . ?
C31A C26 C32A 98.9(9) . . ?
C31B C26 C27B 95.6(17) . . ?
C32B C26 C27B 101.6(10) . . ?
C32B C26 C31B 107.6(12) . . ?
O8 C27A C26 122.9(11) . . ?
O8 C27A C28A 128.2(11) . . ?
C28A C27A C26 108.7(8) . . ?
C27A C28A H28A 111.4 . . ?
C27A C28A H28B 111.4 . . ?
C27A C28A C29A 101.9(8) . . ?
H28A C28A H28B 109.3 . . ?
C29A C28A H28A 111.4 . . ?
C29A C28A H28B 111.4 . . ?
C28A C29A H29A 114.5 . . ?
C28A C29A C32A 102.7(8) . . ?
C30A C29A C28A 106.9(11) . . ?
C30A C29A H29A 114.5 . . ?
C30A C29A C32A 102.4(9) . . ?
C32A C29A H29A 114.5 . . ?
C29A C30A H30A 111.0 . . ?
C29A C30A H30B 111.0 . . ?
C29A C30A C31A 103.9(9) . . ?
H30A C30A H30B 109.0 . . ?
C31A C30A H30A 111.0 . . ?
C31A C30A H30B 111.0 . . ?
C26 C31A C30A 104.6(10) . . ?
C26 C31A H31A 110.8 . . ?
C26 C31A H31B 110.8 . . ?
C30A C31A H31A 110.8 . . ?
C30A C31A H31B 110.8 . . ?
H31A C31A H31B 108.9 . . ?
C29A C32A C26 94.3(8) . . ?
C33A C32A C26 115.4(11) . . ?
C33A C32A C29A 111.8(10) . . ?
C34A C32A C26 116.4(10) . . ?
C34A C32A C29A 112.2(10) . . ?
C34A C32A C33A 106.5(12) . . ?
C32A C33A H33A 109.5 . . ?
C32A C33A H33B 109.5 . . ?
C32A C33A H33C 109.5 . . ?
H33A C33A H33B 109.5 . . ?
H33A C33A H33C 109.5 . . ?
H33B C33A H33C 109.5 . . ?
C32A C34A H34A 109.5 . . ?
C32A C34A H34B 109.5 . . ?
C32A C34A H34C 109.5 . . ?
H34A C34A H34B 109.5 . . ?
H34A C34A H34C 109.5 . . ?
H34B C34A H34C 109.5 . . ?
Cl1 C35 H35A 109.1 . . ?
Cl1 C35 H35B 109.1 . . ?
Cl2 C35 Cl1 112.5(4) . . ?
Cl2 C35 H35A 109.1 . . ?
Cl2 C35 H35B 109.1 . . ?
H35A C35 H35B 107.8 . . ?
Cl C01D Cl3 100(2) . . ?
Cl C01D H01A 111.7 . . ?
Cl C01D H01B 111.7 . . ?
Cl3 C01D H01A 111.7 . . ?
Cl3 C01D H01B 111.7 . . ?
H01A C01D H01B 109.5 . . ?
O00I C27B C26 127.6(15) . . ?
O00I C27B C28B 126.2(15) . . ?
C28B C27B C26 106.2(11) . . ?
C27B C28B H28C 111.6 . . ?
C27B C28B H28D 111.6 . . ?
C27B C28B C29B 100.9(11) . . ?
H28C C28B H28D 109.4 . . ?
C29B C28B H28C 111.6 . . ?
C29B C28B H28D 111.6 . . ?
C28B C29B H29B 114.3 . . ?
C28B C29B C32B 104.7(11) . . ?
C30B C29B C28B 104.0(14) . . ?
C30B C29B H29B 114.3 . . ?
C30B C29B C32B 103.9(12) . . ?
C32B C29B H29B 114.3 . . ?
C29B C30B H30C 111.1 . . ?
C29B C30B H30D 111.1 . . ?
C29B C30B C31B 103.2(12) . . ?
H30C C30B H30D 109.1 . . ?
C31B C30B H30C 111.1 . . ?
C31B C30B H30D 111.1 . . ?
C26 C31B C30B 101.8(13) . . ?
C26 C31B H31C 111.4 . . ?
C26 C31B H31D 111.4 . . ?
C30B C31B H31C 111.4 . . ?
C30B C31B H31D 111.4 . . ?
H31C C31B H31D 109.3 . . ?
C26 C32B C29B 92.6(11) . . ?
C26 C32B C33B 109.3(15) . . ?
C33B C32B C29B 115.2(14) . . ?
C34B C32B C26 113.5(14) . . ?
C34B C32B C29B 116.1(15) . . ?
C34B C32B C33B 109.3(16) . . ?
C32B C33B H33D 109.5 . . ?
C32B C33B H33E 109.5 . . ?
C32B C33B H33F 109.5 . . ?
H33D C33B H33E 109.5 . . ?
H33D C33B H33F 109.5 . . ?
H33E C33B H33F 109.5 . . ?
C32B C34B H34D 109.5 . . ?
C32B C34B H34E 109.5 . . ?
C32B C34B H34F 109.5 . . ?
H34D C34B H34E 109.5 . . ?
H34D C34B H34F 109.5 . . ?
H34E C34B H34F 109.5 . . ?

loop_
_geom_bond_atom_site_label_1
_geom_bond_atom_site_label_2
_geom_bond_distance
_geom_bond_site_symmetry_2
_geom_bond_publ_flag
S1 O5 1.455(3) . ?
S1 O6 1.441(3) . ?
S1 O7 1.449(3) . ?
S1 C25 1.784(4) . ?
O1 C11 1.377(5) . ?
O1 C14 1.417(5) . ?
O2 C16 1.192(6) . ?
O3 C16 1.349(6) . ?
O3 C17 1.475(5) . ?
O4 C21 1.370(6) . ?
O4 C24 1.426(7) . ?
O9 H9A 0.87(7) . ?
O9 H9B 0.78(7) . ?
N1 H1 0.89(5) . ?
N1 C1 1.530(5) . ?
N1 C6 1.510(5) . ?
N1 C7 1.517(5) . ?
C1 H1A 1.0000 . ?
C1 C2 1.508(6) . ?
C1 C15 1.522(6) . ?
C2 H2 0.9500 . ?
C2 C3 1.321(6) . ?
C3 C4 1.512(6) . ?
C3 C16 1.513(6) . ?
C4 H4A 0.9900 . ?
C4 H4B 0.9900 . ?
C4 C5 1.537(6) . ?
C5 H5A 0.9900 . ?
C5 H5B 0.9900 . ?
C5 C6 1.518(6) . ?
C6 H6A 0.9900 . ?
C6 H6B 0.9900 . ?
C7 H7A 0.9900 . ?
C7 H7B 0.9900 . ?
C7 C8 1.507(5) . ?
C8 C9 1.386(6) . ?
C8 C13 1.391(6) . ?
C9 H9 0.9500 . ?
C9 C10 1.397(6) . ?
C10 H10 0.9500 . ?
C10 C11 1.384(6) . ?
C11 C12 1.384(6) . ?
C12 H12 0.9500 . ?
C12 C13 1.384(6) . ?
C13 H13 0.9500 . ?
C14 H14A 0.9800 . ?
C14 H14B 0.9800 . ?
C14 H14C 0.9800 . ?
C15 H15A 0.9800 . ?
C15 H15B 0.9800 . ?
C15 H15C 0.9800 . ?
C17 H17A 0.9900 . ?
C17 H17B 0.9900 . ?
C17 C18 1.489(7) . ?
C18 C19 1.389(7) . ?
C18 C23 1.392(7) . ?
C19 H19 0.9500 . ?
C19 C20 1.392(7) . ?
C20 H20 0.9500 . ?
C20 C21 1.380(7) . ?
C21 C22 1.394(8) . ?
C22 H22 0.9500 . ?
C22 C23 1.378(8) . ?
C23 H23 0.9500 . ?
C24 H24A 0.9800 . ?
C24 H24B 0.9800 . ?
C24 H24C 0.9800 . ?
C25 H25A 0.9900 . ?
C25 H25B 0.9900 . ?
C25 C26 1.510(6) . ?
C26 C27A 1.534(12) . ?
C26 C31A 1.556(13) . ?
C26 C32A 1.592(13) . ?
C26 C27B 1.576(15) . ?
C26 C31B 1.550(17) . ?
C26 C32B 1.537(16) . ?
Cl1 C35 1.757(9) . ?
Cl2 C35 1.725(9) . ?
O8 C27A 1.216(13) . ?
C27A C28A 1.501(13) . ?
C28A H28A 0.9900 . ?
C28A H28B 0.9900 . ?
C28A C29A 1.529(14) . ?
C29A H29A 1.0000 . ?
C29A C30A 1.505(15) . ?
C29A C32A 1.560(14) . ?
C30A H30A 0.9900 . ?
C30A H30B 0.9900 . ?
C30A C31A 1.557(13) . ?
C31A H31A 0.9900 . ?
C31A H31B 0.9900 . ?
C32A C33A 1.538(14) . ?
C32A C34A 1.518(14) . ?
C33A H33A 0.9800 . ?
C33A H33B 0.9800 . ?
C33A H33C 0.9800 . ?
C34A H34A 0.9800 . ?
C34A H34B 0.9800 . ?
C34A H34C 0.9800 . ?
C35 H35A 0.9900 . ?
C35 H35B 0.9900 . ?
Cl C01D 1.70(3) . ?
Cl3 C01D 1.78(3) . ?
O00I C27B 1.218(16) . ?
C01D H01A 0.9900 . ?
C01D H01B 0.9900 . ?
C27B C28B 1.504(16) . ?
C28B H28C 0.9900 . ?
C28B H28D 0.9900 . ?
C28B C29B 1.554(18) . ?
C29B H29B 1.0000 . ?
C29B C30B 1.517(17) . ?
C29B C32B 1.559(17) . ?
C30B H30C 0.9900 . ?
C30B H30D 0.9900 . ?
C30B C31B 1.558(17) . ?
C31B H31C 0.9900 . ?
C31B H31D 0.9900 . ?
C32B C33B 1.541(17) . ?
C32B C34B 1.500(18) . ?
C33B H33D 0.9800 . ?
C33B H33E 0.9800 . ?
C33B H33F 0.9800 . ?
C34B H34D 0.9800 . ?
C34B H34E 0.9800 . ?
C34B H34F 0.9800 . ?

loop_
_geom_hbond_atom_site_label_D
_geom_hbond_atom_site_label_H
_geom_hbond_atom_site_label_A
_geom_hbond_distance_DH
_geom_hbond_distance_HA
_geom_hbond_distance_DA
_geom_hbond_angle_DHA
_geom_hbond_site_symmetry_A
_geom_hbond_publ_flag
O9 H9A O5 0.87(7) 1.94(7) 2.785(5) 165(6) 3_745 yes
O9 H9B O6 0.78(7) 2.05(7) 2.762(5) 152(6) 3_645 yes
N1 H1 O9 0.89(5) 1.89(5) 2.779(5) 178(5) . yes

loop_
_geom_torsion_atom_site_label_1
_geom_torsion_atom_site_label_2
_geom_torsion_atom_site_label_3
_geom_torsion_atom_site_label_4
_geom_torsion
_geom_torsion_site_symmetry_1
_geom_torsion_site_symmetry_2
_geom_torsion_site_symmetry_3
_geom_torsion_site_symmetry_4
_geom_torsion_publ_flag
S1 C25 C26 C27A 156.0(8) . . . . ?
S1 C25 C26 C31A 25.4(12) . . . . ?
S1 C25 C26 C32A -93.8(7) . . . . ?
S1 C25 C26 C27B 139.6(9) . . . . ?
S1 C25 C26 C31B 35.3(16) . . . . ?
S1 C25 C26 C32B -101.5(10) . . . . ?
O1 C11 C12 C13 178.3(4) . . . . ?
O3 C17 C18 C19 -100.4(5) . . . . ?
O3 C17 C18 C23 79.1(6) . . . . ?
O4 C21 C22 C23 -179.0(5) . . . . ?
O5 S1 C25 C26 58.1(5) . . . . ?
O6 S1 C25 C26 -63.0(5) . . . . ?
O7 S1 C25 C26 178.0(4) . . . . ?
N1 C1 C2 C3 64.2(5) . . . . ?
N1 C7 C8 C9 -73.1(5) . . . . ?
N1 C7 C8 C13 107.1(4) . . . . ?
C1 N1 C6 C5 68.7(4) . . . . ?
C1 N1 C7 C8 177.6(3) . . . . ?
C1 C2 C3 C4 -3.7(7) . . . . ?
C1 C2 C3 C16 174.5(4) . . . . ?
C2 C3 C4 C5 -55.4(6) . . . . ?
C2 C3 C16 O2 161.1(5) . . . . ?
C2 C3 C16 O3 -20.0(6) . . . . ?
C3 C4 C5 C6 73.3(5) . . . . ?
C4 C3 C16 O2 -20.6(6) . . . . ?
C4 C3 C16 O3 158.2(4) . . . . ?
C4 C5 C6 N1 -66.6(5) . . . . ?
C6 N1 C1 C2 -79.9(4) . . . . ?
C6 N1 C1 C15 154.7(3) . . . . ?
C6 N1 C7 C8 -52.3(5) . . . . ?
C7 N1 C1 C2 51.4(4) . . . . ?
C7 N1 C1 C15 -74.0(4) . . . . ?
C7 N1 C6 C5 -62.6(4) . . . . ?
C7 C8 C9 C10 178.0(4) . . . . ?
C7 C8 C13 C12 -178.2(4) . . . . ?
C8 C9 C10 C11 0.1(6) . . . . ?
C9 C8 C13 C12 2.0(6) . . . . ?
C9 C10 C11 O1 -178.5(4) . . . . ?
C9 C10 C11 C12 2.2(6) . . . . ?
C10 C11 C12 C13 -2.4(6) . . . . ?
C11 C12 C13 C8 0.2(6) . . . . ?
C13 C8 C9 C10 -2.2(6) . . . . ?
C14 O1 C11 C10 4.0(6) . . . . ?
C14 O1 C11 C12 -176.7(4) . . . . ?
C15 C1 C2 C3 -171.0(4) . . . . ?
C16 O3 C17 C18 -104.3(5) . . . . ?
C16 C3 C4 C5 126.3(4) . . . . ?
C17 O3 C16 O2 4.6(7) . . . . ?
C17 O3 C16 C3 -174.3(4) . . . . ?
C17 C18 C19 C20 178.8(4) . . . . ?
C17 C18 C23 C22 -178.0(5) . . . . ?
C18 C19 C20 C21 0.2(7) . . . . ?
C19 C18 C23 C22 1.5(8) . . . . ?
C19 C20 C21 O4 179.8(4) . . . . ?
C19 C20 C21 C22 -0.3(7) . . . . ?
C20 C21 C22 C23 1.1(8) . . . . ?
C21 C22 C23 C18 -1.7(8) . . . . ?
C23 C18 C19 C20 -0.8(7) . . . . ?
C24 O4 C21 C20 -1.6(7) . . . . ?
C24 O4 C21 C22 178.5(5) . . . . ?
C25 C26 C27A O8 -26(2) . . . . ?
C25 C26 C27A C28A 158.0(10) . . . . ?
C25 C26 C31A C30A -162.3(9) . . . . ?
C25 C26 C32A C29A -173.8(6) . . . . ?
C25 C26 C32A C33A -57.2(11) . . . . ?
C25 C26 C32A C34A 68.8(12) . . . . ?
C25 C26 C27B O00I -9(3) . . . . ?
C25 C26 C27B C28B 168.2(12) . . . . ?
C25 C26 C31B C30B -169.5(13) . . . . ?
C25 C26 C32B C29B -173.6(7) . . . . ?
C25 C26 C32B C33B -55.8(15) . . . . ?
C25 C26 C32B C34B 66.4(17) . . . . ?
C26 C27A C28A C29A -3.5(16) . . . . ?
C26 C27B C28B C29B 0.6(18) . . . . ?
O8 C27A C28A C29A -178.8(19) . . . . ?
C27A C26 C31A C30A 64.4(14) . . . . ?
C27A C26 C32A C29A -53.9(10) . . . . ?
C27A C26 C32A C33A 62.7(12) . . . . ?
C27A C26 C32A C34A -171.3(13) . . . . ?
C27A C28A C29A C30A 74.4(13) . . . . ?
C27A C28A C29A C32A -33.0(14) . . . . ?
C28A C29A C30A C31A -72.9(13) . . . . ?
C28A C29A C32A C26 55.0(10) . . . . ?
C28A C29A C32A C33A -64.6(13) . . . . ?
C28A C29A C32A C34A 175.8(12) . . . . ?
C29A C30A C31A C26 1.5(16) . . . . ?
C30A C29A C32A C26 -55.8(10) . . . . ?
C30A C29A C32A C33A -175.3(12) . . . . ?
C30A C29A C32A C34A 65.0(13) . . . . ?
C31A C26 C27A O8 111.2(18) . . . . ?
C31A C26 C27A C28A -64.3(15) . . . . ?
C31A C26 C32A C29A 54.7(11) . . . . ?
C31A C26 C32A C33A 171.3(12) . . . . ?
C31A C26 C32A C34A -62.7(15) . . . . ?
C32A C26 C27A O8 -147.2(18) . . . . ?
C32A C26 C27A C28A 37.2(14) . . . . ?
C32A C26 C31A C30A -35.8(14) . . . . ?
C32A C29A C30A C31A 34.6(14) . . . . ?
O00I C27B C28B C29B 178(2) . . . . ?
C27B C26 C31B C30B 79.1(18) . . . . ?
C27B C26 C32B C29B -52.2(13) . . . . ?
C27B C26 C32B C33B 65.6(16) . . . . ?
C27B C26 C32B C34B -172.2(16) . . . . ?
C27B C28B C29B C30B 73.3(15) . . . . ?
C27B C28B C29B C32B -35.5(17) . . . . ?
C28B C29B C30B C31B -67.8(18) . . . . ?
C28B C29B C32B C26 55.1(13) . . . . ?
C28B C29B C32B C33B -57.6(19) . . . . ?
C28B C29B C32B C34B 172.9(15) . . . . ?
C29B C30B C31B C26 -10(2) . . . . ?
C30B C29B C32B C26 -53.7(14) . . . . ?
C30B C29B C32B C33B -166.4(17) . . . . ?
C30B C29B C32B C34B 64.1(18) . . . . ?
C31B C26 C27B O00I 108(2) . . . . ?
C31B C26 C27B C28B -74.8(16) . . . . ?
C31B C26 C32B C29B 47.5(17) . . . . ?
C31B C26 C32B C33B 165.3(17) . . . . ?
C31B C26 C32B C34B -72(2) . . . . ?
C32B C26 C27B O00I -143(2) . . . . ?
C32B C26 C27B C28B 34.4(17) . . . . ?
C32B C26 C31B C30B -25(2) . . . . ?
C32B C29B C30B C31B 41.5(19) . . . . ?

loop_
_exptl_oxdiff_crystal_face_indexfrac_h
_exptl_oxdiff_crystal_face_indexfrac_k
_exptl_oxdiff_crystal_face_indexfrac_l
_exptl_oxdiff_crystal_face_x
_exptl_oxdiff_crystal_face_y
_exptl_oxdiff_crystal_face_z
0.0002 -0.0001 1.0003 -0.0183 0.0418 -0.0023
-0.0002 0.0001 -1.0003 0.0183 -0.0418 0.0023
0.0000 1.0001 -0.0000 0.0934 0.0402 -0.0173
-0.0000 -1.0001 0.0000 -0.0934 -0.0402 0.0173
0.9994 0.0008 0.0003 0.0290 0.0243 0.2121
-0.9994 -0.0008 -0.0003 -0.0290 -0.0243 -0.2121
